data_7711969
loop_
_publ_author_name
'Cai, Zhuoer'
'Zhang, Xinyi'
'Xiao, Shiyue'
'Ge, Shuwang'
'Liu, Xianmin'
'Zhang, Yinan'
'Chen, Long'
'Hua, Xiu-Ni'
'Sun, Baiwang'

_publ_section_title
;
 Design, synthesis, and characterization of a new hybrid organic-inorganic
 perovskite with a high-<i>T</i><sub>c</sub> dielectric transition.
;
_journal_issue 4
_journal_name_full 'Dalton transactions (Cambridge, England : 2003)'
_journal_page_first 955
_journal_page_last 961
_journal_paper_doi 10.1039/d2dt03503k
_journal_volume 52
_journal_year 2023
_chemical_formula_moiety 'Br3 Pb, C7 H17 Cl N'
_chemical_formula_sum 'C7 H17 Br3 Cl N Pb'
_chemical_formula_weight 597.58
_space_group_crystal_system monoclinic
_space_group_IT_number 14
_space_group_name_Hall '-P 2ybc'
_space_group_name_H-M_alt 'P 1 21/c 1'
_atom_sites_solution_hydrogens geom
_audit_creation_method SHELXL-2018/3
_audit_update_record
;
2022-10-12 deposited with the CCDC.	2022-12-16 downloaded from the CCDC.
;
_cell_angle_alpha 90
_cell_angle_beta 100.9530(10)
_cell_angle_gamma 90
_cell_formula_units_Z 8
_cell_length_a 10.8678(4)
_cell_length_b 35.6850(15)
_cell_length_c 7.7853(3)
_cell_measurement_reflns_used 7228
_cell_measurement_temperature 296(2)
_cell_measurement_theta_max 27.42
_cell_measurement_theta_min 2.22
_cell_volume 2964.3(2)
_computing_cell_refinement 'Bruker SAINT'
_computing_data_collection 'Bruker APEX3'
_computing_data_reduction 'Bruker SAINT'
_computing_molecular_graphics 'Bruker SHELXTL'
_computing_publication_material 'Bruker SHELXTL'
_computing_structure_refinement 'SHELXL-2018/3 (Sheldrick, 2018)'
_computing_structure_solution 'SHELXT 2014/5 (Sheldrick, 2014)'
_diffrn_ambient_temperature 296(2)
_diffrn_detector_area_resol_mean 10.42
_diffrn_measured_fraction_theta_full 0.990
_diffrn_measured_fraction_theta_max 0.990
_diffrn_measurement_device_type 'Bruker D8 QUEST PHOTON 100'
_diffrn_measurement_method '\f and \w scans'
_diffrn_radiation_type MoK\a
_diffrn_radiation_wavelength 0.71073
_diffrn_reflns_av_R_equivalents 0.0562
_diffrn_reflns_av_unetI/netI 0.0522
_diffrn_reflns_Laue_measured_fraction_full 0.990
_diffrn_reflns_Laue_measured_fraction_max 0.990
_diffrn_reflns_limit_h_max 12
_diffrn_reflns_limit_h_min -12
_diffrn_reflns_limit_k_max 34
_diffrn_reflns_limit_k_min -42
_diffrn_reflns_limit_l_max 9
_diffrn_reflns_limit_l_min -9
_diffrn_reflns_number 23023
_diffrn_reflns_point_group_measured_fraction_full 0.990
_diffrn_reflns_point_group_measured_fraction_max 0.990
_diffrn_reflns_theta_full 25.027
_diffrn_reflns_theta_max 25.027
_diffrn_reflns_theta_min 1.992
_diffrn_source.source 'Ius 2.0'
_diffrn_source.type microfocus

_exptl_absorpt_coefficient_mu 19.617
_exptl_absorpt_correction_T_max 0.7456
_exptl_absorpt_correction_T_min 0.3579
_exptl_absorpt_correction_type multi-scan
_exptl_absorpt_process_details sadabs
_exptl_crystal_colour colourless
_exptl_crystal_density_diffrn 2.678
_exptl_crystal_description block
_exptl_crystal_F_000 2160
_exptl_crystal_size_max 0.080
_exptl_crystal_size_mid 0.070
_exptl_crystal_size_min 0.070
_refine_diff_density_max 1.869
_refine_diff_density_min -2.485
_refine_diff_density_rms 0.183
_refine_ls_extinction_method none
_refine_ls_goodness_of_fit_ref 1.018
_refine_ls_hydrogen_treatment constr
_refine_ls_matrix_type full
_refine_ls_number_parameters 244
_refine_ls_number_reflns 5192
_refine_ls_number_restraints 0
_refine_ls_restrained_S_all 1.018
_refine_ls_R_factor_all 0.0702
_refine_ls_R_factor_gt 0.0409
_refine_ls_shift/su_max 0.001
_refine_ls_shift/su_mean 0.000
_refine_ls_structure_factor_coef Fsqd
_refine_ls_weighting_details 'w=1/[\s^2^(Fo^2^)+(0.0256P)^2^+20.0927P] where P=(Fo^2^+2Fc^2^)/3'
_refine_ls_weighting_scheme calc
_refine_ls_wR_factor_gt 0.0782
_refine_ls_wR_factor_ref 0.0862
_reflns_Friedel_coverage 0.000
_reflns_number_gt 3719
_reflns_number_total 5192
_reflns_threshold_expression 'I > 2\s(I)'
_cod_data_source_file d2dt03503k2.cif
_cod_data_source_block GSW220829_PbBr2_a
_cod_depositor_comments 'Adding full bibliography for 7711968--7711969.cif.'
_cod_original_sg_symbol_H-M 'P 21/c'
_cod_database_code 7711969
_shelx_shelxl_version_number 2018/3
_shelx_space_group_comment
;
The symmetry employed for this shelxl refinement is uniquely defined
by the following loop, which should always be used as a source of
symmetry information in preference to the above space-group names.
They are only intended as comments.
;
_shelx_estimated_absorpt_t_min 0.303
_shelx_estimated_absorpt_t_max 0.341

loop_
_space_group_symop_operation_xyz
'x, y, z'
'-x, y+1/2, -z+1/2'
'-x, -y, -z'
'x, -y-1/2, z-1/2'

loop_
_atom_site_label
_atom_site_type_symbol
_atom_site_fract_x
_atom_site_fract_y
_atom_site_fract_z
_atom_site_U_iso_or_equiv
_atom_site_adp_type
_atom_site_occupancy
_atom_site_site_symmetry_order
_atom_site_calc_flag
_atom_site_refinement_flags_posn
_atom_site_refinement_flags_adp
_atom_site_refinement_flags_occupancy
_atom_site_disorder_assembly
_atom_site_disorder_group
Pb1 Pb 0.500000 0.500000 0.500000 0.03352(15) Uani 1 2 d S . P . .
Pb2 Pb 0.500000 0.500000 1.000000 0.03364(15) Uani 1 2 d S . P . .
Pb3 Pb 1.01377(3) 0.24952(2) 0.59507(4) 0.03204(11) Uani 1 1 d . . . . .
Br1 Br 0.54988(10) 0.43813(3) 0.76469(14) 0.0473(3) Uani 1 1 d . . . . .
Br2 Br 0.65189(10) 0.54811(3) 0.79059(14) 0.0480(3) Uani 1 1 d . . . . .
Br3 Br 0.29281(9) 0.52154(3) 0.69438(15) 0.0459(3) Uani 1 1 d . . . . .
Br4 Br 0.82280(11) 0.21828(4) 0.28708(16) 0.0637(4) Uani 1 1 d . . . . .
Br5 Br 1.19803(11) 0.21760(3) 0.38662(16) 0.0554(3) Uani 1 1 d . . . . .
Br6 Br 1.01177(10) 0.31503(3) 0.36412(13) 0.0400(3) Uani 1 1 d . . . . .
C1 C 0.0758(10) 0.3780(3) 1.0045(12) 0.044(3) Uani 1 1 d . . . . .
H1A H 0.165061 0.374671 1.023685 0.065 Uiso 1 1 calc R U . . .
H1B H 0.037945 0.356351 1.046055 0.065 Uiso 1 1 calc R U . . .
H1C H 0.056472 0.399799 1.066528 0.065 Uiso 1 1 calc R U . . .
C2 C 0.0247(10) 0.3831(3) 0.8078(15) 0.048(3) Uani 1 1 d . . . . .
H2A H 0.043940 0.360589 0.748058 0.058 Uiso 1 1 calc R U . . .
H2B H -0.065904 0.384925 0.790766 0.058 Uiso 1 1 calc R U . . .
C3 C 0.2138(8) 0.4135(3) 0.7265(15) 0.045(3) Uani 1 1 d . . . . .
H3A H 0.255126 0.412694 0.848368 0.054 Uiso 1 1 calc R U . . .
H3B H 0.242458 0.435880 0.675351 0.054 Uiso 1 1 calc R U . . .
C4 C 0.2549(9) 0.3793(3) 0.6335(16) 0.052(3) Uani 1 1 d . . . . .
H4A H 0.217961 0.357136 0.671791 0.079 Uiso 1 1 calc R U . . .
H4B H 0.344561 0.377200 0.660819 0.079 Uiso 1 1 calc R U . . .
H4C H 0.228021 0.382107 0.509363 0.079 Uiso 1 1 calc R U . . .
C5 C 0.0017(10) 0.4183(3) 0.5337(13) 0.044(3) Uani 1 1 d . . . . .
H5A H -0.085563 0.423537 0.536095 0.052 Uiso 1 1 calc R U . . .
H5B H 0.005244 0.393676 0.481746 0.052 Uiso 1 1 calc R U . . .
C6 C 0.0503(8) 0.4485(2) 0.4106(11) 0.028(2) Uani 1 1 d . . . . .
H6A H 0.059188 0.472379 0.468448 0.043 Uiso 1 1 calc R U . . .
H6B H -0.008937 0.450560 0.302637 0.043 Uiso 1 1 calc R U . . .
H6C H 0.130005 0.440714 0.386924 0.043 Uiso 1 1 calc R U . . .
C7 C 0.0573(9) 0.4529(3) 0.8145(14) 0.042(3) Uani 1 1 d . . . . .
H7A H 0.087511 0.473539 0.752913 0.051 Uiso 1 1 calc R U . . .
H7B H 0.109053 0.451658 0.930457 0.051 Uiso 1 1 calc R U . . .
C8 C 0.4489(10) 0.3412(3) 0.2444(16) 0.060(3) Uani 1 1 d . . . . .
H8A H 0.395716 0.342570 0.129486 0.073 Uiso 1 1 calc R U . . .
H8B H 0.438651 0.364430 0.304596 0.073 Uiso 1 1 calc R U . . .
C9 C 0.4008(10) 0.3086(3) 0.3468(15) 0.057(3) Uani 1 1 d . . . . .
H9A H 0.413425 0.285151 0.291967 0.086 Uiso 1 1 calc R U . . .
H9B H 0.313153 0.311969 0.346310 0.086 Uiso 1 1 calc R U . . .
H9C H 0.446297 0.308480 0.465256 0.086 Uiso 1 1 calc R U . . .
C10 C 0.6035(12) 0.3053(4) 0.1126(18) 0.076(4) Uani 1 1 d . . . . .
H10A H 0.580000 0.282911 0.169210 0.091 Uiso 1 1 calc R U . . .
H10B H 0.692266 0.303435 0.110287 0.091 Uiso 1 1 calc R U . . .
C11 C 0.5269(11) 0.3061(5) -0.0862(17) 0.085(5) Uani 1 1 d . . . . .
H11A H 0.447439 0.293904 -0.091966 0.128 Uiso 1 1 calc R U . . .
H11B H 0.574032 0.293143 -0.160535 0.128 Uiso 1 1 calc R U . . .
H11C H 0.513717 0.331558 -0.124479 0.128 Uiso 1 1 calc R U . . .
C12 C 0.6146(10) 0.3747(3) 0.1368(16) 0.059(3) Uani 1 1 d . . . . .
H12A H 0.601768 0.395314 0.212450 0.070 Uiso 1 1 calc R U . . .
H12B H 0.555635 0.377781 0.027426 0.070 Uiso 1 1 calc R U . . .
C13 C 0.7515(9) 0.3778(3) 0.0977(15) 0.052(3) Uani 1 1 d . . . . .
H13A H 0.810135 0.381229 0.205505 0.077 Uiso 1 1 calc R U . . .
H13B H 0.756054 0.398871 0.022298 0.077 Uiso 1 1 calc R U . . .
H28 H 0.771726 0.355314 0.041480 0.077 Uiso 1 1 calc R U . . .
C14 C 0.6704(10) 0.3332(3) 0.3954(14) 0.052(3) Uani 1 1 d . . . . .
H14A H 0.755979 0.331775 0.376647 0.063 Uiso 1 1 calc R U . . .
H14B H 0.650814 0.309577 0.445761 0.063 Uiso 1 1 calc R U . . .
Cl1 Cl -0.0933(4) 0.46200(11) 0.8344(6) 0.0968(12) Uani 1 1 d . . . . .
Cl2 Cl 0.6595(4) 0.36861(14) 0.5407(6) 0.1161(15) Uani 1 1 d . . . . .
N1 N 0.0730(7) 0.41689(19) 0.7187(10) 0.0319(19) Uani 1 1 d . . . . .
N2 N 0.5833(7) 0.3386(2) 0.2211(11) 0.038(2) Uani 1 1 d . . . . .

loop_
_atom_site_aniso_label
_atom_site_aniso_U_11
_atom_site_aniso_U_22
_atom_site_aniso_U_33
_atom_site_aniso_U_23
_atom_site_aniso_U_13
_atom_site_aniso_U_12
Pb1 0.0393(3) 0.0385(3) 0.0230(3) 0.0034(2) 0.0065(2) -0.0034(2)
Pb2 0.0380(3) 0.0394(3) 0.0236(3) 0.0000(2) 0.0060(2) -0.0019(2)
Pb3 0.0411(2) 0.0338(2) 0.02209(19) 0.00117(17) 0.00815(16) -0.00041(18)
Br1 0.0600(7) 0.0377(6) 0.0445(7) 0.0069(5) 0.0109(5) 0.0069(5)
Br2 0.0441(6) 0.0543(7) 0.0461(7) -0.0075(5) 0.0097(5) -0.0156(5)
Br3 0.0330(6) 0.0452(6) 0.0576(7) 0.0049(5) 0.0040(5) -0.0004(5)
Br4 0.0567(8) 0.0853(9) 0.0505(7) -0.0092(7) 0.0141(6) -0.0322(7)
Br5 0.0498(7) 0.0599(7) 0.0561(8) 0.0023(6) 0.0085(6) 0.0215(6)
Br6 0.0580(7) 0.0280(5) 0.0351(6) 0.0012(4) 0.0115(5) 0.0012(5)
C1 0.067(7) 0.037(6) 0.030(6) 0.018(5) 0.017(5) 0.009(5)
C2 0.044(7) 0.033(6) 0.071(8) 0.001(6) 0.022(6) -0.009(5)
C3 0.024(6) 0.050(7) 0.060(7) -0.007(6) 0.004(5) -0.005(5)
C4 0.035(6) 0.038(6) 0.087(9) -0.026(6) 0.019(6) -0.002(5)
C5 0.046(7) 0.042(6) 0.039(6) -0.002(5) 0.000(5) -0.006(5)
C6 0.031(5) 0.032(5) 0.021(5) 0.007(4) 0.001(4) 0.008(4)
C7 0.041(6) 0.036(6) 0.054(7) -0.008(5) 0.020(5) -0.010(5)
C8 0.047(7) 0.078(9) 0.054(8) -0.005(7) 0.006(6) 0.012(6)
C9 0.047(7) 0.069(8) 0.063(8) -0.005(7) 0.027(6) -0.015(6)
C10 0.073(9) 0.073(9) 0.093(11) -0.037(8) 0.046(8) -0.012(7)
C11 0.039(7) 0.151(14) 0.071(10) -0.045(10) 0.024(7) -0.009(8)
C12 0.058(8) 0.050(7) 0.067(8) 0.027(6) 0.009(6) 0.015(6)
C13 0.040(7) 0.055(7) 0.063(8) 0.038(6) 0.017(6) 0.004(5)
C14 0.056(7) 0.047(7) 0.054(8) 0.012(6) 0.013(6) 0.008(6)
Cl1 0.078(3) 0.097(3) 0.120(3) -0.003(3) 0.030(2) 0.014(2)
Cl2 0.122(4) 0.137(4) 0.087(3) -0.026(3) 0.015(3) -0.006(3)
N1 0.033(5) 0.022(4) 0.039(5) 0.000(4) 0.004(4) -0.009(3)
N2 0.036(5) 0.033(5) 0.044(5) -0.001(4) 0.008(4) 0.005(4)

loop_
_atom_type_symbol
_atom_type_description
_atom_type_scat_dispersion_real
_atom_type_scat_dispersion_imag
_atom_type_scat_source
C C 0.0033 0.0016 'International Tables Vol C Tables 4.2.6.8 and 6.1.1.4'
H H 0.0000 0.0000 'International Tables Vol C Tables 4.2.6.8 and 6.1.1.4'
N N 0.0061 0.0033 'International Tables Vol C Tables 4.2.6.8 and 6.1.1.4'
Cl Cl 0.1484 0.1585 'International Tables Vol C Tables 4.2.6.8 and 6.1.1.4'
Br Br -0.2901 2.4595 'International Tables Vol C Tables 4.2.6.8 and 6.1.1.4'
Pb Pb -3.3944 10.1111 'International Tables Vol C Tables 4.2.6.8 and 6.1.1.4'

loop_
_geom_angle_atom_site_label_1
_geom_angle_atom_site_label_2
_geom_angle_atom_site_label_3
_geom_angle
_geom_angle_site_symmetry_1
_geom_angle_site_symmetry_3
_geom_angle_publ_flag
Br1 Pb1 Br1 180.0 . 3_666 ?
Br1 Pb1 Br3 95.83(3) . 3_666 ?
Br1 Pb1 Br3 84.17(3) 3_666 3_666 ?
Br1 Pb1 Br3 84.17(3) . . ?
Br1 Pb1 Br3 95.83(3) 3_666 . ?
Br3 Pb1 Br3 180.0 3_666 . ?
Br1 Pb1 Br2 95.55(3) . 3_666 ?
Br1 Pb1 Br2 84.46(3) 3_666 3_666 ?
Br3 Pb1 Br2 80.61(3) 3_666 3_666 ?
Br3 Pb1 Br2 99.39(3) . 3_666 ?
Br1 Pb1 Br2 84.45(3) . . ?
Br1 Pb1 Br2 95.54(3) 3_666 . ?
Br3 Pb1 Br2 99.39(3) 3_666 . ?
Br3 Pb1 Br2 80.61(3) . . ?
Br2 Pb1 Br2 180.00(3) 3_666 . ?
Br1 Pb2 Br1 180.0 . 3_667 ?
Br1 Pb2 Br3 84.30(3) . . ?
Br1 Pb2 Br3 95.70(3) 3_667 . ?
Br1 Pb2 Br3 95.70(3) . 3_667 ?
Br1 Pb2 Br3 84.30(3) 3_667 3_667 ?
Br3 Pb2 Br3 180.0 . 3_667 ?
Br1 Pb2 Br2 95.24(3) . 3_667 ?
Br1 Pb2 Br2 84.76(3) 3_667 3_667 ?
Br3 Pb2 Br2 99.45(3) . 3_667 ?
Br3 Pb2 Br2 80.55(3) 3_667 3_667 ?
Br1 Pb2 Br2 84.76(3) . . ?
Br1 Pb2 Br2 95.24(3) 3_667 . ?
Br3 Pb2 Br2 80.55(3) . . ?
Br3 Pb2 Br2 99.45(3) 3_667 . ?
Br2 Pb2 Br2 180.00(3) 3_667 . ?
Br6 Pb3 Br5 94.52(3) . 4_566 ?
Br6 Pb3 Br4 94.27(3) . 4_566 ?
Br5 Pb3 Br4 84.14(4) 4_566 4_566 ?
Br6 Pb3 Br5 84.28(3) . . ?
Br5 Pb3 Br5 98.03(4) 4_566 . ?
Br4 Pb3 Br5 177.47(3) 4_566 . ?
Br6 Pb3 Br4 83.45(3) . . ?
Br5 Pb3 Br4 177.95(4) 4_566 . ?
Br4 Pb3 Br4 95.69(4) 4_566 . ?
Br5 Pb3 Br4 82.10(3) . . ?
Br6 Pb3 Br6 175.10(3) . 4_566 ?
Br5 Pb3 Br6 82.41(3) 4_566 4_566 ?
Br4 Pb3 Br6 81.65(3) 4_566 4_566 ?
Br5 Pb3 Br6 99.90(3) . 4_566 ?
Br4 Pb3 Br6 99.59(3) . 4_566 ?
Pb2 Br1 Pb1 81.19(3) . . ?
Pb2 Br2 Pb1 79.00(2) . . ?
Pb1 Br3 Pb2 79.49(2) . . ?
Pb3 Br4 Pb3 79.71(3) 4_565 . ?
Pb3 Br5 Pb3 80.93(3) 4_565 . ?
Pb3 Br6 Pb3 79.84(2) . 4_565 ?
C2 C1 H1A 109.5 . . ?
C2 C1 H1B 109.5 . . ?
H1A C1 H1B 109.5 . . ?
C2 C1 H1C 109.5 . . ?
H1A C1 H1C 109.5 . . ?
H1B C1 H1C 109.5 . . ?
N1 C2 C1 116.9(8) . . ?
N1 C2 H2A 108.1 . . ?
C1 C2 H2A 108.1 . . ?
N1 C2 H2B 108.1 . . ?
C1 C2 H2B 108.1 . . ?
H2A C2 H2B 107.3 . . ?
N1 C3 C4 115.2(8) . . ?
N1 C3 H3A 108.5 . . ?
C4 C3 H3A 108.5 . . ?
N1 C3 H3B 108.5 . . ?
C4 C3 H3B 108.5 . . ?
H3A C3 H3B 107.5 . . ?
C3 C4 H4A 109.5 . . ?
C3 C4 H4B 109.5 . . ?
H4A C4 H4B 109.5 . . ?
C3 C4 H4C 109.5 . . ?
H4A C4 H4C 109.5 . . ?
H4B C4 H4C 109.5 . . ?
N1 C5 C6 115.3(7) . . ?
N1 C5 H5A 108.4 . . ?
C6 C5 H5A 108.4 . . ?
N1 C5 H5B 108.4 . . ?
C6 C5 H5B 108.4 . . ?
H5A C5 H5B 107.5 . . ?
C5 C6 H6A 109.5 . . ?
C5 C6 H6B 109.5 . . ?
H6A C6 H6B 109.5 . . ?
C5 C6 H6C 109.5 . . ?
H6A C6 H6C 109.5 . . ?
H6B C6 H6C 109.5 . . ?
N1 C7 Cl1 114.1(6) . . ?
N1 C7 H7A 108.7 . . ?
Cl1 C7 H7A 108.7 . . ?
N1 C7 H7B 108.7 . . ?
Cl1 C7 H7B 108.7 . . ?
H7A C7 H7B 107.6 . . ?
N2 C8 C9 116.3(9) . . ?
N2 C8 H8A 108.2 . . ?
C9 C8 H8A 108.2 . . ?
N2 C8 H8B 108.2 . . ?
C9 C8 H8B 108.2 . . ?
H8A C8 H8B 107.4 . . ?
C8 C9 H9A 109.5 . . ?
C8 C9 H9B 109.5 . . ?
H9A C9 H9B 109.5 . . ?
C8 C9 H9C 109.5 . . ?
H9A C9 H9C 109.5 . . ?
H9B C9 H9C 109.5 . . ?
N2 C10 C11 115.1(11) . . ?
N2 C10 H10A 108.5 . . ?
C11 C10 H10A 108.5 . . ?
N2 C10 H10B 108.5 . . ?
C11 C10 H10B 108.5 . . ?
H10A C10 H10B 107.5 . . ?
C10 C11 H11A 109.5 . . ?
C10 C11 H11B 109.5 . . ?
H11A C11 H11B 109.5 . . ?
C10 C11 H11C 109.5 . . ?
H11A C11 H11C 109.5 . . ?
H11B C11 H11C 109.5 . . ?
N2 C12 C13 116.3(8) . . ?
N2 C12 H12A 108.2 . . ?
C13 C12 H12A 108.2 . . ?
N2 C12 H12B 108.2 . . ?
C13 C12 H12B 108.2 . . ?
H12A C12 H12B 107.4 . . ?
C12 C13 H13A 109.5 . . ?
C12 C13 H13B 109.5 . . ?
H13A C13 H13B 109.5 . . ?
C12 C13 H28 109.5 . . ?
H13A C13 H28 109.5 . . ?
H13B C13 H28 109.5 . . ?
N2 C14 Cl2 112.8(7) . . ?
N2 C14 H14A 109.0 . . ?
Cl2 C14 H14A 109.0 . . ?
N2 C14 H14B 109.0 . . ?
Cl2 C14 H14B 109.0 . . ?
H14A C14 H14B 107.8 . . ?
C5 N1 C7 111.1(7) . . ?
C5 N1 C3 111.9(8) . . ?
C7 N1 C3 104.7(7) . . ?
C5 N1 C2 107.5(7) . . ?
C7 N1 C2 111.4(7) . . ?
C3 N1 C2 110.3(7) . . ?
C10 N2 C8 111.4(8) . . ?
C10 N2 C14 105.7(8) . . ?
C8 N2 C14 110.8(8) . . ?
C10 N2 C12 111.2(9) . . ?
C8 N2 C12 107.7(8) . . ?
C14 N2 C12 110.1(8) . . ?

loop_
_geom_bond_atom_site_label_1
_geom_bond_atom_site_label_2
_geom_bond_distance
_geom_bond_site_symmetry_2
_geom_bond_publ_flag
Pb1 Br1 2.9984(10) . ?
Pb1 Br1 2.9985(10) 3_666 ?
Pb1 Br3 3.0407(11) 3_666 ?
Pb1 Br3 3.0407(11) . ?
Pb1 Br2 3.0613(10) 3_666 ?
Pb1 Br2 3.0613(10) . ?
Pb2 Br1 2.9836(11) . ?
Pb2 Br1 2.9837(11) 3_667 ?
Pb2 Br3 3.0473(11) . ?
Pb2 Br3 3.0474(11) 3_667 ?
Pb2 Br2 3.0583(11) 3_667 ?
Pb2 Br2 3.0583(11) . ?
Pb3 Br6 2.9467(10) . ?
Pb3 Br5 2.9683(12) 4_566 ?
Pb3 Br4 3.0069(12) 4_566 ?
Pb3 Br5 3.0292(12) . ?
Pb3 Br4 3.0674(12) . ?
Pb3 Br6 3.1164(10) 4_566 ?
C1 C2 1.537(14) . ?
C1 H1A 0.9600 . ?
C1 H1B 0.9600 . ?
C1 H1C 0.9600 . ?
C2 N1 1.534(12) . ?
C2 H2A 0.9700 . ?
C2 H2B 0.9700 . ?
C3 N1 1.524(11) . ?
C3 C4 1.529(13) . ?
C3 H3A 0.9700 . ?
C3 H3B 0.9700 . ?
C4 H4A 0.9600 . ?
C4 H4B 0.9600 . ?
C4 H4C 0.9600 . ?
C5 N1 1.501(12) . ?
C5 C6 1.598(13) . ?
C5 H5A 0.9700 . ?
C5 H5B 0.9700 . ?
C6 H6A 0.9600 . ?
C6 H6B 0.9600 . ?
C6 H6C 0.9600 . ?
C7 N1 1.511(11) . ?
C7 Cl1 1.704(10) . ?
C7 H7A 0.9700 . ?
C7 H7B 0.9700 . ?
C8 N2 1.509(13) . ?
C8 C9 1.555(15) . ?
C8 H8A 0.9700 . ?
C8 H8B 0.9700 . ?
C9 H9A 0.9600 . ?
C9 H9B 0.9600 . ?
C9 H9C 0.9600 . ?
C10 N2 1.498(13) . ?
C10 C11 1.612(18) . ?
C10 H10A 0.9700 . ?
C10 H10B 0.9700 . ?
C11 H11A 0.9600 . ?
C11 H11B 0.9600 . ?
C11 H11C 0.9600 . ?
C12 N2 1.512(12) . ?
C12 C13 1.578(14) . ?
C12 H12A 0.9700 . ?
C12 H12B 0.9700 . ?
C13 H13A 0.9600 . ?
C13 H13B 0.9600 . ?
C13 H28 0.9600 . ?
C14 N2 1.512(13) . ?
C14 Cl2 1.715(11) . ?
C14 H14A 0.9700 . ?
C14 H14B 0.9700 . ?

loop_
_geom_hbond_atom_site_label_D
_geom_hbond_atom_site_label_H
_geom_hbond_atom_site_label_A
_geom_hbond_distance_DH
_geom_hbond_distance_HA
_geom_hbond_distance_DA
_geom_hbond_angle_DHA
_geom_hbond_site_symmetry_A
_geom_hbond_publ_flag
C1 H1B Br6 0.96 2.94 3.757(9) 143.5 1_456 yes
C3 H3A Br2 0.97 3.13 4.007(11) 151.1 3_667 yes
C3 H3B Br3 0.97 3.10 3.968(10) 149.2 . yes
C4 H4B Br1 0.96 3.11 3.806(10) 130.6 . yes
C5 H5B Br6 0.97 2.96 3.922(10) 173.1 1_455 yes
C6 H6C Br2 0.96 2.99 3.856(9) 150.9 3_666 yes
C7 H7A Br3 0.97 2.92 3.787(9) 149.8 . yes
C7 H7B Br2 0.97 3.05 3.969(11) 157.9 3_667 yes
C11 H11A Br5 0.96 2.72 3.640(12) 161.8 4_465 yes
C11 H11B Br4 0.96 2.84 3.643(11) 141.9 4_565 yes
C12 H12B Br1 0.97 2.96 3.639(10) 127.8 1_554 yes
C13 H13B Br1 0.96 3.05 3.741(10) 130.2 1_554 yes
C14 H14A Br6 0.97 2.86 3.819(11) 168.9 . yes
C14 H14B Br4 0.97 3.11 3.674(11) 118.8 4_566 yes

loop_
_geom_torsion_atom_site_label_1
_geom_torsion_atom_site_label_2
_geom_torsion_atom_site_label_3
_geom_torsion_atom_site_label_4
_geom_torsion
_geom_torsion_site_symmetry_1
_geom_torsion_site_symmetry_2
_geom_torsion_site_symmetry_3
_geom_torsion_site_symmetry_4
_geom_torsion_publ_flag
C6 C5 N1 C7 65.5(10) . . . . ?
C6 C5 N1 C3 -51.2(10) . . . . ?
C6 C5 N1 C2 -172.4(8) . . . . ?
Cl1 C7 N1 C5 62.3(9) . . . . ?
Cl1 C7 N1 C3 -176.7(7) . . . . ?
Cl1 C7 N1 C2 -57.5(10) . . . . ?
C4 C3 N1 C5 -58.1(11) . . . . ?
C4 C3 N1 C7 -178.6(9) . . . . ?
C4 C3 N1 C2 61.5(11) . . . . ?
C1 C2 N1 C5 -174.6(8) . . . . ?
C1 C2 N1 C7 -52.6(11) . . . . ?
C1 C2 N1 C3 63.2(11) . . . . ?
C11 C10 N2 C8 63.6(12) . . . . ?
C11 C10 N2 C14 -176.0(9) . . . . ?
C11 C10 N2 C12 -56.5(12) . . . . ?
C9 C8 N2 C10 63.9(13) . . . . ?
C9 C8 N2 C14 -53.5(12) . . . . ?
C9 C8 N2 C12 -173.9(10) . . . . ?
Cl2 C14 N2 C10 -179.2(8) . . . . ?
Cl2 C14 N2 C8 -58.4(10) . . . . ?
Cl2 C14 N2 C12 60.6(10) . . . . ?
C13 C12 N2 C10 -56.9(13) . . . . ?
C13 C12 N2 C8 -179.2(10) . . . . ?
C13 C12 N2 C14 59.9(12) . . . . ?
